data_2240089
loop_
_publ_author_name
'Shinoj Kumar, P. P.'
'Suchetan, P. A.'
'Sreenivasa, S.'
'Naveen, S.'
'Lokanath, N. K.'
'Aruna Kumar, D. B.'

_publ_section_title
;
 Crystal structure of
 (<i>R</i>)-6'-bromo-3,3-dimethyl-3',4'-dihydro-2'<i>H</i>-spiro[cyclohexane-1,3'-1,2,4-benzothiadiazine]
 1',1'-dioxide
;
_journal_issue 11
_journal_name_full 'Acta Crystallographica Section E'
_journal_page_first 359
_journal_page_last 361
_journal_paper_doi 10.1107/S1600536814022417
_journal_volume 70
_journal_year 2014
_chemical_formula_iupac 'C14 H19 Br N2 O2 S'
_chemical_formula_moiety 'C14 H19 Br N2 O2 S'
_chemical_formula_sum 'C14 H19 Br N2 O2 S'
_chemical_formula_weight 359.28
_chemical_melting_point 418
_chemical_name_systematic
;
(<i>R</i>)-6'-Bromo-3,3-dimethyl-3',4'-dihydro-2'<i>H</i>-spiro[cyclohexane-\
1,3'-1,2,4-benzothiadiazine] 1',1'-dioxide
;
_space_group_IT_number 14
_symmetry_cell_setting monoclinic
_symmetry_space_group_name_Hall '-P 2yn'
_symmetry_space_group_name_H-M 'P 1 21/n 1'
_atom_sites_solution_hydrogens geom
_atom_sites_solution_primary direct
_atom_sites_solution_secondary difmap
_audit_creation_method SHELXL-97
_cell_angle_alpha 90.00
_cell_angle_beta 105.604(9)
_cell_angle_gamma 90.00
_cell_formula_units_Z 4
_cell_length_a 6.4316(7)
_cell_length_b 24.263(3)
_cell_length_c 10.0829(13)
_cell_measurement_reflns_used 123
_cell_measurement_temperature 293(2)
_cell_measurement_theta_max 64.6
_cell_measurement_theta_min 7.1
_cell_volume 1515.4(3)
_computing_cell_refinement
;
APEX2 and SAINT-Plus (Bruker, 2009)
;
_computing_data_collection
;
APEX2 (Bruker, 2009)
;
_computing_data_reduction
;
SAINT-Plus and XPREP (Bruker, 2009)
;
_computing_molecular_graphics
;
Mercury (Macrae <i>et al.</i>,  2008)
;
_computing_publication_material
;
SHELXL97 (Sheldrick, 2008)
;
_computing_structure_refinement
;
SHELXL97 (Sheldrick, 2008)
;
_computing_structure_solution
;
SHELXS97 (Sheldrick, 2008)
;
_diffrn_ambient_temperature 293(2)
_diffrn_measured_fraction_theta_full 0.980
_diffrn_measured_fraction_theta_max 0.980
_diffrn_measurement_device_type 'Bruker APEXII'
_diffrn_measurement_method 'phi and \f scans'
_diffrn_radiation_monochromator graphite
_diffrn_radiation_source 'fine-focus sealed tube'
_diffrn_radiation_type CuK\a
_diffrn_radiation_wavelength 1.54178
_diffrn_reflns_av_R_equivalents 0.0806
_diffrn_reflns_av_sigmaI/netI 0.0637
_diffrn_reflns_limit_h_max 6
_diffrn_reflns_limit_h_min -7
_diffrn_reflns_limit_k_max 27
_diffrn_reflns_limit_k_min -28
_diffrn_reflns_limit_l_max 11
_diffrn_reflns_limit_l_min -11
_diffrn_reflns_number 11574
_diffrn_reflns_theta_full 64.62
_diffrn_reflns_theta_max 64.62
_diffrn_reflns_theta_min 7.13
_diffrn_standards_decay_% 1
_diffrn_standards_interval_count 1
_diffrn_standards_interval_time 5
_diffrn_standards_number 1
_exptl_absorpt_coefficient_mu 5.014
_exptl_absorpt_correction_T_max 0.386
_exptl_absorpt_correction_T_min 0.271
_exptl_absorpt_correction_type multi-scan
_exptl_absorpt_process_details
;
(SADABS; Bruker, 2009)
;
_exptl_crystal_colour Colourless
_exptl_crystal_density_diffrn 1.575
_exptl_crystal_density_method 'not measured'
_exptl_crystal_description Prism
_exptl_crystal_F_000 736
_exptl_crystal_size_max 0.44
_exptl_crystal_size_mid 0.24
_exptl_crystal_size_min 0.19
_refine_diff_density_max 0.605
_refine_diff_density_min -0.607
_refine_ls_extinction_method none
_refine_ls_goodness_of_fit_ref 0.942
_refine_ls_hydrogen_treatment constr
_refine_ls_matrix_type full
_refine_ls_number_parameters 183
_refine_ls_number_reflns 2515
_refine_ls_number_restraints 0
_refine_ls_restrained_S_all 0.942
_refine_ls_R_factor_all 0.0725
_refine_ls_R_factor_gt 0.0494
_refine_ls_shift/su_max 0.000
_refine_ls_shift/su_mean 0.000
_refine_ls_structure_factor_coef Fsqd
_refine_ls_weighting_details 'calc w=1/[\s^2^(Fo^2^)+(0.1058P)^2^+0.1836P] where P=(Fo^2^+2Fc^2^)/3'
_refine_ls_weighting_scheme calc
_refine_ls_wR_factor_gt 0.1362
_refine_ls_wR_factor_ref 0.1537
_reflns_number_gt 1860
_reflns_number_total 2515
_reflns_threshold_expression I>2\s(I)
_cod_data_source_file su2797sup1.cf
_cod_data_source_block 1
_cod_original_cell_volume 1515.5(3)
_cod_original_sg_symbol_H-M 'P 21/n'
_cod_database_code 2240089
_cod_database_fobs_code 2240089

loop_
_symmetry_equiv_pos_as_xyz
'x, y, z'
'-x+1/2, y+1/2, -z+1/2'
'-x, -y, -z'
'x-1/2, -y-1/2, z-1/2'

loop_
_atom_site_type_symbol
_atom_site_label
_atom_site_fract_x
_atom_site_fract_y
_atom_site_fract_z
_atom_site_U_iso_or_equiv
_atom_site_adp_type
_atom_site_calc_flag
_atom_site_refinement_flags
_atom_site_occupancy
_atom_site_symmetry_multiplicity
C C1 0.0489(7) 0.09465(19) 0.8681(5) 0.0449(11) Uani d . 1 1
C C2 0.0873(7) 0.14863(18) 0.8441(4) 0.0398(10) Uani d . 1 1
H H2 0.1873 0.1575 0.7959 0.048 Uiso calc R 1 1
C C3 -0.0244(6) 0.19093(16) 0.8922(4) 0.0336(9) Uani d . 1 1
C C4 -0.1634(6) 0.17472(17) 0.9715(4) 0.0334(9) Uani d . 1 1
C C5 -0.2014(7) 0.11957(18) 0.9908(4) 0.0419(10) Uani d . 1 1
H H5 -0.2992 0.1101 1.0401 0.050 Uiso calc R 1 1
C C6 -0.0993(8) 0.07862(19) 0.9394(5) 0.0465(11) Uani d . 1 1
H H6 -0.1275 0.0416 0.9514 0.056 Uiso calc R 1 1
C C7 -0.0697(6) 0.29279(16) 0.9203(4) 0.0327(9) Uani d . 1 1
C C8 -0.1071(7) 0.33969(17) 0.8148(4) 0.0392(10) Uani d . 1 1
H H8A -0.2288 0.3297 0.7384 0.047 Uiso calc R 1 1
H H8B 0.0186 0.3419 0.7792 0.047 Uiso calc R 1 1
C C9 -0.1502(7) 0.39760(18) 0.8637(5) 0.0444(11) Uani d . 1 1
C C10 0.0144(8) 0.41054(18) 1.0010(5) 0.0491(11) Uani d . 1 1
H H10A -0.0274 0.4444 1.0382 0.059 Uiso calc R 1 1
H H10B 0.1547 0.4165 0.9848 0.059 Uiso calc R 1 1
C C11 0.0326(8) 0.36432(19) 1.1071(4) 0.0464(11) Uani d . 1 1
H H11A 0.1388 0.3744 1.1918 0.056 Uiso calc R 1 1
H H11B -0.1053 0.3595 1.1277 0.056 Uiso calc R 1 1
C C12 0.0987(6) 0.31045(18) 1.0527(4) 0.0378(10) Uani d . 1 1
H H12A 0.1127 0.2819 1.1220 0.045 Uiso calc R 1 1
H H12B 0.2379 0.3150 1.0339 0.045 Uiso calc R 1 1
C C13 -0.3793(8) 0.4038(2) 0.8792(6) 0.0579(13) Uani d . 1 1
H H13A -0.3914 0.3838 0.9590 0.087 Uiso calc R 1 1
H H13B -0.4809 0.3893 0.7988 0.087 Uiso calc R 1 1
H H13C -0.4094 0.4420 0.8895 0.087 Uiso calc R 1 1
C C14 -0.1192(10) 0.4391(2) 0.7572(6) 0.0657(15) Uani d . 1 1
H H14A -0.1452 0.4756 0.7856 0.098 Uiso calc R 1 1
H H14B -0.2187 0.4311 0.6697 0.098 Uiso calc R 1 1
H H14C 0.0259 0.4366 0.7492 0.098 Uiso calc R 1 1
N N1 -0.2810(5) 0.27879(14) 0.9457(3) 0.0342(8) Uani d . 1 1
H HN1 -0.3930 0.2988 0.9117 0.041 Uiso calc R 1 1
N N2 0.0041(5) 0.24419(14) 0.8593(4) 0.0373(8) Uani d . 1 1
H HN2 0.0712 0.2499 0.7974 0.045 Uiso calc R 1 1
O O1 -0.1804(5) 0.23557(14) 1.1797(3) 0.0442(8) Uani d . 1 1
O O2 -0.5208(4) 0.21181(13) 1.0131(3) 0.0469(8) Uani d . 1 1
S S1 -0.29684(15) 0.22511(4) 1.03879(10) 0.0352(3) Uani d . 1 1
Br Br1 0.20573(10) 0.03945(2) 0.80348(7) 0.0701(3) Uani d . 1 1

loop_
_atom_site_aniso_label
_atom_site_aniso_U_11
_atom_site_aniso_U_22
_atom_site_aniso_U_33
_atom_site_aniso_U_12
_atom_site_aniso_U_13
_atom_site_aniso_U_23
C1 0.043(3) 0.043(3) 0.047(3) -0.001(2) 0.010(2) -0.002(2)
C2 0.041(2) 0.038(2) 0.044(2) -0.0026(19) 0.0185(19) -0.0035(18)
C3 0.035(2) 0.031(2) 0.033(2) -0.0009(17) 0.0070(16) 0.0000(16)
C4 0.032(2) 0.040(2) 0.030(2) -0.0002(17) 0.0097(16) 0.0006(16)
C5 0.048(3) 0.045(2) 0.036(2) -0.002(2) 0.0182(19) 0.0046(19)
C6 0.057(3) 0.037(2) 0.046(3) -0.001(2) 0.013(2) 0.008(2)
C7 0.030(2) 0.034(2) 0.035(2) 0.0003(17) 0.0117(16) -0.0038(16)
C8 0.046(2) 0.041(3) 0.032(2) -0.006(2) 0.0119(18) -0.0009(18)
C9 0.052(3) 0.037(2) 0.044(3) -0.003(2) 0.013(2) 0.0022(19)
C10 0.058(3) 0.037(3) 0.049(3) -0.004(2) 0.010(2) -0.010(2)
C11 0.050(3) 0.048(3) 0.034(2) -0.002(2) 0.0005(19) -0.009(2)
C12 0.030(2) 0.043(2) 0.037(2) -0.0027(18) 0.0044(17) 0.0009(18)
C13 0.049(3) 0.055(3) 0.067(3) 0.014(2) 0.009(2) 0.001(3)
C14 0.091(4) 0.052(3) 0.051(3) 0.000(3) 0.013(3) 0.011(2)
N1 0.0267(16) 0.040(2) 0.0370(19) 0.0074(14) 0.0098(14) 0.0041(15)
N2 0.0420(19) 0.0343(19) 0.044(2) -0.0006(15) 0.0265(16) -0.0026(15)
O1 0.0478(18) 0.060(2) 0.0258(15) 0.0024(15) 0.0112(13) -0.0019(13)
O2 0.0286(15) 0.058(2) 0.0562(19) -0.0040(14) 0.0153(13) 0.0033(15)
S1 0.0322(5) 0.0435(6) 0.0322(6) 0.0004(4) 0.0126(4) 0.0007(4)
Br1 0.0868(5) 0.0414(4) 0.0966(6) 0.0091(3) 0.0495(4) -0.0070(3)

loop_
_atom_type_symbol
_atom_type_description
_atom_type_scat_dispersion_real
_atom_type_scat_dispersion_imag
_atom_type_scat_source
C C 0.0181 0.0091 'International Tables Vol C Tables 4.2.6.8 and 6.1.1.4'
H H 0.0000 0.0000 'International Tables Vol C Tables 4.2.6.8 and 6.1.1.4'
N N 0.0311 0.0180 'International Tables Vol C Tables 4.2.6.8 and 6.1.1.4'
O O 0.0492 0.0322 'International Tables Vol C Tables 4.2.6.8 and 6.1.1.4'
S S 0.3331 0.5567 'International Tables Vol C Tables 4.2.6.8 and 6.1.1.4'
Br Br -0.6763 1.2805 'International Tables Vol C Tables 4.2.6.8 and 6.1.1.4'

loop_
_geom_angle_atom_site_label_1
_geom_angle_atom_site_label_2
_geom_angle_atom_site_label_3
_geom_angle
C2 C1 C6 122.7(4)
C2 C1 Br1 118.6(3)
C6 C1 Br1 118.8(4)
C1 C2 C3 120.2(4)
C1 C2 H2 119.9
C3 C2 H2 119.9
N2 C3 C2 119.5(4)
N2 C3 C4 123.6(4)
C2 C3 C4 116.9(4)
C5 C4 C3 120.9(4)
C5 C4 S1 120.2(3)
C3 C4 S1 118.8(3)
C6 C5 C4 121.9(4)
C6 C5 H5 119.0
C4 C5 H5 119.0
C5 C6 C1 117.2(4)
C5 C6 H6 121.4
C1 C6 H6 121.4
N2 C7 N1 107.6(3)
N2 C7 C8 108.3(3)
N1 C7 C8 108.0(3)
N2 C7 C12 110.9(3)
N1 C7 C12 112.1(3)
C8 C7 C12 109.8(3)
C7 C8 C9 117.6(3)
C7 C8 H8A 107.9
C9 C8 H8A 107.9
C7 C8 H8B 107.9
C9 C8 H8B 107.9
H8A C8 H8B 107.2
C13 C9 C14 108.7(4)
C13 C9 C10 109.8(4)
C14 C9 C10 108.2(4)
C13 C9 C8 112.6(4)
C14 C9 C8 107.9(4)
C10 C9 C8 109.6(4)
C9 C10 C11 112.7(4)
C9 C10 H10A 109.1
C11 C10 H10A 109.1
C9 C10 H10B 109.1
C11 C10 H10B 109.1
H10A C10 H10B 107.8
C12 C11 C10 110.7(4)
C12 C11 H11A 109.5
C10 C11 H11A 109.5
C12 C11 H11B 109.5
C10 C11 H11B 109.5
H11A C11 H11B 108.1
C11 C12 C7 110.7(3)
C11 C12 H12A 109.5
C7 C12 H12A 109.5
C11 C12 H12B 109.5
C7 C12 H12B 109.5
H12A C12 H12B 108.1
C9 C13 H13A 109.5
C9 C13 H13B 109.5
H13A C13 H13B 109.5
C9 C13 H13C 109.5
H13A C13 H13C 109.5
H13B C13 H13C 109.5
C9 C14 H14A 109.5
C9 C14 H14B 109.5
H14A C14 H14B 109.5
C9 C14 H14C 109.5
H14A C14 H14C 109.5
H14B C14 H14C 109.5
C7 N1 S1 119.0(3)
C7 N1 HN1 120.5
S1 N1 HN1 120.5
C3 N2 C7 125.6(3)
C3 N2 HN2 117.2
C7 N2 HN2 117.2
O2 S1 O1 116.72(18)
O2 S1 N1 107.04(18)
O1 S1 N1 109.40(19)
O2 S1 C4 110.51(19)
O1 S1 C4 109.26(18)
N1 S1 C4 103.01(17)

loop_
_geom_bond_atom_site_label_1
_geom_bond_atom_site_label_2
_geom_bond_distance
C1 C2 1.366(6)
C1 C6 1.394(6)
C1 Br1 1.894(5)
C2 C3 1.412(6)
C2 H2 0.9300
C3 N2 1.359(5)
C3 C4 1.407(5)
C4 C5 1.383(6)
C4 S1 1.733(4)
C5 C6 1.368(6)
C5 H5 0.9300
C6 H6 0.9300
C7 N2 1.466(5)
C7 N1 1.489(5)
C7 C8 1.532(6)
C7 C12 1.537(5)
C8 C9 1.539(6)
C8 H8A 0.9700
C8 H8B 0.9700
C9 C13 1.530(6)
C9 C14 1.523(6)
C9 C10 1.533(6)
C10 C11 1.533(6)
C10 H10A 0.9700
C10 H10B 0.9700
C11 C12 1.522(6)
C11 H11A 0.9700
C11 H11B 0.9700
C12 H12A 0.9700
C12 H12B 0.9700
C13 H13A 0.9600
C13 H13B 0.9600
C13 H13C 0.9600
C14 H14A 0.9600
C14 H14B 0.9600
C14 H14C 0.9600
N1 S1 1.624(3)
N1 HN1 0.8600
N2 HN2 0.8600
O1 S1 1.439(3)
O2 S1 1.430(3)

loop_
_geom_hbond_atom_site_label_D
_geom_hbond_atom_site_label_H
_geom_hbond_atom_site_label_A
_geom_hbond_site_symmetry_A
_geom_hbond_distance_DH
_geom_hbond_distance_HA
_geom_hbond_distance_DA
_geom_hbond_angle_DHA
C12 H12A O1 . 0.97 2.397 3.066(5) 126
N2 HN2 O1 4_665 0.86 2.26 3.101(5) 166
C11 H11A Cg 4_666 0.97 2.58 3.506(5) 160

loop_
_geom_torsion_atom_site_label_1
_geom_torsion_atom_site_label_2
_geom_torsion_atom_site_label_3
_geom_torsion_atom_site_label_4
_geom_torsion
C6 C1 C2 C3 0.2(7)
Br1 C1 C2 C3 -179.2(3)
C1 C2 C3 N2 -175.4(4)
C1 C2 C3 C4 3.8(6)
N2 C3 C4 C5 173.8(4)
C2 C3 C4 C5 -5.3(6)
N2 C3 C4 S1 -3.3(5)
C2 C3 C4 S1 177.6(3)
C3 C4 C5 C6 2.9(6)
S1 C4 C5 C6 -180.0(3)
C4 C5 C6 C1 1.1(7)
C2 C1 C6 C5 -2.7(7)
Br1 C1 C6 C5 176.7(3)
N2 C7 C8 C9 -170.4(3)
N1 C7 C8 C9 73.3(4)
C12 C7 C8 C9 -49.2(5)
C7 C8 C9 C13 -75.8(5)
C7 C8 C9 C14 164.3(4)
C7 C8 C9 C10 46.7(5)
C13 C9 C10 C11 74.3(5)
C14 C9 C10 C11 -167.3(4)
C8 C9 C10 C11 -49.9(5)
C9 C10 C11 C12 58.9(5)
C10 C11 C12 C7 -60.5(5)
N2 C7 C12 C11 173.9(3)
N1 C7 C12 C11 -65.8(4)
C8 C7 C12 C11 54.3(4)
N2 C7 N1 S1 55.6(4)
C8 C7 N1 S1 172.3(3)
C12 C7 N1 S1 -66.6(4)
C2 C3 N2 C7 -168.8(4)
C4 C3 N2 C7 12.1(6)
N1 C7 N2 C3 -36.3(5)
C8 C7 N2 C3 -152.8(4)
C12 C7 N2 C3 86.6(5)
C7 N1 S1 O2 -163.1(3)
C7 N1 S1 O1 69.6(3)
C7 N1 S1 C4 -46.5(3)
C5 C4 S1 O2 -44.6(4)
C3 C4 S1 O2 132.5(3)
C5 C4 S1 O1 85.1(4)
C3 C4 S1 O1 -97.7(3)
C5 C4 S1 N1 -158.6(3)
C3 C4 S1 N1 18.5(3)
